data_4035568
loop_
_publ_author_name
'Xiang, Yu'
'Li, Zining'
'Wang, Lu-Ning'
'Yu, Zhi-Xiang'

_publ_section_title
;
 TfOH- and HBF<sub>4</sub>-Mediated Formal Cycloisomerizations and [4+3]
 Cycloadditions of Allene-alkynylbenzenes.
;
_journal_issue 15
_journal_name_full 'The Journal of organic chemistry'
_journal_page_first 7633
_journal_page_last 7647
_journal_paper_doi 10.1021/acs.joc.8b00393
_journal_volume 83
_journal_year 2018
_chemical_formula_moiety 'C22 H23 Cl F N O2 S'
_chemical_formula_sum 'C22 H23 Cl F N O2 S'
_chemical_formula_weight 419.92
_space_group_crystal_system monoclinic
_space_group_IT_number 14
_space_group_name_Hall '-P 2ybc'
_space_group_name_H-M_alt 'P 1 21/c 1'
_atom_sites_solution_hydrogens geom
_audit_creation_date 2016-02-18
_audit_creation_method
;
Olex2 1.2
(compiled 2015.09.30 svn.r3233 for OlexSys, GUI svn.r5103)
;
_cell_angle_alpha 90
_cell_angle_beta 91.811(14)
_cell_angle_gamma 90
_cell_formula_units_Z 4
_cell_length_a 20.142(3)
_cell_length_b 8.359(2)
_cell_length_c 12.4889(17)
_cell_measurement_reflns_used 1026
_cell_measurement_temperature 180.00(10)
_cell_measurement_theta_max 21.1750
_cell_measurement_theta_min 3.4480
_cell_volume 2101.7(7)
_computing_cell_refinement
;
CrysAlisPro, Agilent Technologies,
Version 1.171.36.32 (release 02-08-2013 CrysAlis171 .NET)
(compiled Aug  2 2013,16:46:58)
;
_computing_data_collection
;
CrysAlisPro, Agilent Technologies,
Version 1.171.36.32 (release 02-08-2013 CrysAlis171 .NET)
(compiled Aug  2 2013,16:46:58)
;
_computing_data_reduction
;
CrysAlisPro, Agilent Technologies,
Version 1.171.36.32 (release 02-08-2013 CrysAlis171 .NET)
(compiled Aug  2 2013,16:46:58)
;
_computing_molecular_graphics 'Olex2 (Dolomanov et al., 2009)'
_computing_publication_material 'Olex2 (Dolomanov et al., 2009)'
_computing_structure_refinement 'ShelXL (Sheldrick, 2015)'
_computing_structure_solution
;
Superflip (Palatinus & Chapuis, 2007;Palatinus & van der Lee, 2008;
Palatinus et al., 2012)
;
_diffrn_ambient_temperature 180.00(10)
_diffrn_detector_area_resol_mean 10.3914
_diffrn_measured_fraction_theta_full 0.995
_diffrn_measured_fraction_theta_max 0.995
_diffrn_measurement_details
;
#__ type_ start__ end____ width___ exp.time_
  1 omega  -68.00   43.00   1.0000    2.0000
omega____ theta____ kappa____ phi______ frames
    -       10.7017  -77.0000 -120.0000 111

#__ type_ start__ end____ width___ exp.time_
  2 omega  -38.00   22.00   1.0000    2.0000
omega____ theta____ kappa____ phi______ frames
    -      -11.7954   38.0000 -180.0000 60
;
_diffrn_measurement_device_type 'SuperNova, Dual, Cu at zero, Atlas'
_diffrn_measurement_method '\w scans'
_diffrn_orient_matrix_UB_11 -0.0107427000
_diffrn_orient_matrix_UB_12 0.0760503000
_diffrn_orient_matrix_UB_13 -0.0189709000
_diffrn_orient_matrix_UB_21 0.0075936000
_diffrn_orient_matrix_UB_22 0.0336298000
_diffrn_orient_matrix_UB_23 0.0510658000
_diffrn_orient_matrix_UB_31 0.0326682000
_diffrn_orient_matrix_UB_32 0.0170068000
_diffrn_orient_matrix_UB_33 -0.0161891000
_diffrn_radiation_monochromator mirror
_diffrn_radiation_type MoK\a
_diffrn_radiation_wavelength 0.71073
_diffrn_reflns_av_R_equivalents 0.0723
_diffrn_reflns_av_unetI/netI 0.1389
_diffrn_reflns_Laue_measured_fraction_full 0.995
_diffrn_reflns_Laue_measured_fraction_max 0.995
_diffrn_reflns_limit_h_max 24
_diffrn_reflns_limit_h_min -20
_diffrn_reflns_limit_k_max 5
_diffrn_reflns_limit_k_min -10
_diffrn_reflns_limit_l_max 15
_diffrn_reflns_limit_l_min -15
_diffrn_reflns_number 8145
_diffrn_reflns_point_group_measured_fraction_full 0.995
_diffrn_reflns_point_group_measured_fraction_max 0.995
_diffrn_reflns_theta_full 25.242
_diffrn_reflns_theta_max 26.020
_diffrn_reflns_theta_min 3.036
_diffrn_source 'SuperNova (Mo) X-ray Source'
_exptl_absorpt_coefficient_mu 0.307
_exptl_absorpt_correction_T_max 1.00000
_exptl_absorpt_correction_T_min 0.54223
_exptl_absorpt_correction_type multi-scan
_exptl_absorpt_process_details
;
CrysAlisPro, Agilent Technologies,
Version 1.171.36.32 (release 02-08-2013 CrysAlis171 .NET)
(compiled Aug  2 2013,16:46:58)
Empirical absorption correction using spherical harmonics,
 implemented in SCALE3 ABSPACK scaling algorithm.
;
_exptl_crystal_colour
;
;
_exptl_crystal_density_diffrn 1.327
_exptl_crystal_density_method 'not measured'
_exptl_crystal_description
;
;
_exptl_crystal_F_000 880
_exptl_crystal_size_max 0.1
_exptl_crystal_size_mid 0.1
_exptl_crystal_size_min 0.05
_refine_diff_density_max 0.297
_refine_diff_density_min -0.436
_refine_diff_density_rms 0.063
_refine_ls_extinction_method none
_refine_ls_goodness_of_fit_ref 1.020
_refine_ls_hydrogen_treatment constr
_refine_ls_matrix_type full
_refine_ls_number_parameters 256
_refine_ls_number_reflns 4133
_refine_ls_number_restraints 0
_refine_ls_restrained_S_all 1.020
_refine_ls_R_factor_all 0.1448
_refine_ls_R_factor_gt 0.0626
_refine_ls_shift/su_max 0.001
_refine_ls_shift/su_mean 0.000
_refine_ls_structure_factor_coef Fsqd
_refine_ls_weighting_details 'w=1/[\s^2^(Fo^2^)+(0.0158P)^2^] where P=(Fo^2^+2Fc^2^)/3'
_refine_ls_weighting_scheme calc
_refine_ls_wR_factor_gt 0.0905
_refine_ls_wR_factor_ref 0.1249
_reflns_Friedel_coverage 0.000
_reflns_number_gt 2063
_reflns_number_total 4133
_reflns_threshold_expression 'I > 2\s(I)'
_cod_data_source_file jo8b00393_si_001.cif
_cod_data_source_block exp_6623
_cod_original_cell_volume 2101.8(7)
_cod_database_code 4035568
_shelxl_version_number 2014-3
_chemical_oxdiff_formula 'C20 H18 N2 O1'
_shelx_space_group_comment
;
The symmetry employed for this shelxl refinement is uniquely defined
by the following loop, which should always be used as a source of
symmetry information in preference to the above space-group names.
They are only intended as comments.
;
_shelx_estimated_absorpt_t_max 0.985
_shelx_estimated_absorpt_t_min 0.970
_reflns_odcompleteness_completeness 99.22
_reflns_odcompleteness_iscentric 1
_reflns_odcompleteness_theta 25.97
_olex2_refinement_description
;
1. Fixed Uiso
 At 1.2 times of:
  All C(H) groups, All C(H,H) groups
 At 1.5 times of:
  All C(H,H,H) groups
2.a Ternary CH refined with riding coordinates:
 C3(H3)
2.b Secondary CH2 refined with riding coordinates:
 C1(H1A,H1B), C4(H4A,H4B)
2.c Aromatic/amide H refined with riding coordinates:
 C7(H7), C8(H8), C10(H10), C11(H11), C12(H12), C17(H17), C18(H18), C20(H20),
 C21(H21)
2.d Idealised Me refined as rotating group:
 C14(H14A,H14B,H14C), C15(H15A,H15B,H15C), C22(H22A,H22B,H22C)
;
_olex2_submission_special_instructions 'No special instructions were received'

loop_
_space_group_symop_operation_xyz
'x, y, z'
'-x, y+1/2, -z+1/2'
'-x, -y, -z'
'x, -y-1/2, z-1/2'

loop_
_atom_site_label
_atom_site_type_symbol
_atom_site_fract_x
_atom_site_fract_y
_atom_site_fract_z
_atom_site_U_iso_or_equiv
_atom_site_adp_type
_atom_site_occupancy
_atom_site_site_symmetry_order
_atom_site_calc_flag
_atom_site_refinement_flags_posn
C1 C 0.30088(16) 0.4118(6) 0.7150(3) 0.0395(12) Uani 1 1 d .
H1A H 0.2946 0.3557 0.7838 0.047 Uiso 1 1 calc R
H1B H 0.3456 0.3866 0.6889 0.047 Uiso 1 1 calc R
C2 C 0.24730(16) 0.3668(6) 0.6331(3) 0.0348(11) Uani 1 1 d .
C3 C 0.21394(16) 0.5173(6) 0.5888(3) 0.0348(11) Uani 1 1 d .
H3 H 0.1709 0.5352 0.6249 0.042 Uiso 1 1 calc R
C4 C 0.26428(15) 0.6473(6) 0.6239(2) 0.0369(11) Uani 1 1 d .
H4A H 0.2995 0.6596 0.5710 0.044 Uiso 1 1 calc R
H4B H 0.2421 0.7517 0.6338 0.044 Uiso 1 1 calc R
C5 C 0.23641(16) 0.2180(6) 0.6029(3) 0.0388(12) Uani 1 1 d .
C6 C 0.18668(16) 0.1483(6) 0.5285(3) 0.0358(11) Uani 1 1 d .
C7 C 0.20417(17) 0.0336(6) 0.4547(3) 0.0392(11) Uani 1 1 d .
H7 H 0.2483 -0.0068 0.4561 0.047 Uiso 1 1 calc R
C8 C 0.15866(17) -0.0231(6) 0.3793(3) 0.0454(12) Uani 1 1 d .
H8 H 0.1712 -0.1022 0.3293 0.055 Uiso 1 1 calc R
C9 C 0.09467(17) 0.0359(6) 0.3770(3) 0.0417(12) Uani 1 1 d .
C10 C 0.07460(17) 0.1435(7) 0.4522(3) 0.0496(13) Uani 1 1 d .
H10 H 0.0297 0.1779 0.4527 0.060 Uiso 1 1 calc R
C11 C 0.12063(16) 0.2017(6) 0.5279(3) 0.0460(12) Uani 1 1 d .
H11 H 0.1073 0.2779 0.5794 0.055 Uiso 1 1 calc R
C12 C 0.20241(16) 0.5185(6) 0.4687(3) 0.0382(11) Uani 1 1 d .
H12 H 0.2397 0.4925 0.4274 0.046 Uiso 1 1 calc R
C13 C 0.14713(15) 0.5511(6) 0.4147(3) 0.0381(11) Uani 1 1 d .
C14 C 0.08261(15) 0.5979(7) 0.4627(3) 0.0531(14) Uani 1 1 d .
H14A H 0.0496 0.5136 0.4488 0.080 Uiso 1 1 calc GR
H14B H 0.0668 0.6983 0.4304 0.080 Uiso 1 1 calc GR
H14C H 0.0893 0.6122 0.5401 0.080 Uiso 1 1 calc GR
C15 C 0.14515(17) 0.5385(7) 0.2931(3) 0.0517(14) Uani 1 1 d .
H15A H 0.1905 0.5283 0.2677 0.078 Uiso 1 1 calc GR
H15B H 0.1245 0.6349 0.2622 0.078 Uiso 1 1 calc GR
H15C H 0.1192 0.4443 0.2710 0.078 Uiso 1 1 calc GR
C16 C 0.42040(15) 0.6850(5) 0.7133(3) 0.0312(10) Uani 1 1 d .
C17 C 0.42228(16) 0.7844(6) 0.6239(3) 0.0381(11) Uani 1 1 d .
H17 H 0.3862 0.8542 0.6069 0.046 Uiso 1 1 calc R
C18 C 0.47736(16) 0.7804(6) 0.5599(3) 0.0406(12) Uani 1 1 d .
H18 H 0.4782 0.8456 0.4976 0.049 Uiso 1 1 calc R
C19 C 0.53111(17) 0.6826(6) 0.5855(3) 0.0431(12) Uani 1 1 d .
C20 C 0.52904(17) 0.5856(6) 0.6757(3) 0.0491(13) Uani 1 1 d .
H20 H 0.5660 0.5197 0.6946 0.059 Uiso 1 1 calc R
C21 C 0.47334(16) 0.5845(6) 0.7385(3) 0.0428(12) Uani 1 1 d .
H21 H 0.4715 0.5149 0.7984 0.051 Uiso 1 1 calc R
C22 C 0.59155(17) 0.6815(8) 0.5158(3) 0.0660(16) Uani 1 1 d .
H22A H 0.5771 0.6748 0.4403 0.099 Uiso 1 1 calc GR
H22B H 0.6195 0.5889 0.5344 0.099 Uiso 1 1 calc GR
H22C H 0.6171 0.7800 0.5278 0.099 Uiso 1 1 calc GR
Cl1 Cl 0.03735(5) -0.0314(2) 0.27958(8) 0.0685(5) Uani 1 1 d .
F1 F 0.27866(9) 0.1032(3) 0.64524(16) 0.0497(7) Uani 1 1 d .
N1 N 0.29172(12) 0.5848(5) 0.7267(2) 0.0368(9) Uani 1 1 d .
O1 O 0.36510(10) 0.5928(4) 0.88733(16) 0.0464(9) Uani 1 1 d .
O2 O 0.32596(11) 0.8458(4) 0.80044(18) 0.0468(8) Uani 1 1 d .
S1 S 0.34969(4) 0.68464(16) 0.79242(7) 0.0379(3) Uani 1 1 d .

loop_
_atom_site_aniso_label
_atom_site_aniso_U_11
_atom_site_aniso_U_22
_atom_site_aniso_U_33
_atom_site_aniso_U_23
_atom_site_aniso_U_13
_atom_site_aniso_U_12
C1 0.036(2) 0.047(4) 0.035(2) -0.004(2) -0.0013(17) 0.003(2)
C2 0.0325(19) 0.042(4) 0.0299(19) -0.003(2) -0.0004(16) -0.002(2)
C3 0.0275(17) 0.042(3) 0.0350(19) 0.003(2) -0.0020(16) -0.001(2)
C4 0.0321(19) 0.041(3) 0.037(2) 0.002(2) -0.0032(17) 0.0016(19)
C5 0.031(2) 0.049(4) 0.037(2) 0.010(2) 0.0023(17) 0.004(2)
C6 0.035(2) 0.036(3) 0.037(2) 0.003(2) 0.0053(18) -0.002(2)
C7 0.0324(19) 0.043(4) 0.042(2) 0.000(2) 0.0045(18) 0.000(2)
C8 0.046(2) 0.046(4) 0.045(2) -0.009(2) 0.0023(19) -0.002(2)
C9 0.038(2) 0.048(4) 0.039(2) 0.000(2) 0.0021(18) -0.008(2)
C10 0.035(2) 0.053(4) 0.062(3) 0.002(3) 0.003(2) 0.000(2)
C11 0.037(2) 0.050(4) 0.052(2) -0.011(2) 0.0089(19) -0.002(2)
C12 0.0355(19) 0.042(3) 0.037(2) -0.003(2) 0.0023(18) -0.007(2)
C13 0.0284(19) 0.047(4) 0.039(2) -0.002(2) 0.0013(17) -0.005(2)
C14 0.039(2) 0.068(5) 0.052(2) 0.009(3) 0.0032(19) 0.004(2)
C15 0.048(2) 0.067(4) 0.040(2) -0.003(2) -0.0036(18) -0.001(2)
C16 0.0285(18) 0.032(3) 0.0332(19) -0.0046(19) 0.0000(16) 0.0004(18)
C17 0.0329(19) 0.041(3) 0.040(2) 0.002(2) -0.0090(17) 0.001(2)
C18 0.041(2) 0.047(4) 0.0336(19) 0.005(2) 0.0004(19) -0.011(2)
C19 0.041(2) 0.044(4) 0.045(2) -0.014(2) 0.012(2) -0.004(2)
C20 0.038(2) 0.053(4) 0.057(2) 0.005(3) 0.005(2) 0.012(2)
C21 0.043(2) 0.044(4) 0.041(2) 0.012(2) 0.0030(19) 0.005(2)
C22 0.051(2) 0.078(5) 0.070(3) -0.009(3) 0.018(2) -0.002(3)
Cl1 0.0570(6) 0.0864(14) 0.0609(7) -0.0132(7) -0.0169(6) -0.0032(7)
F1 0.0517(12) 0.042(2) 0.0555(13) 0.0018(13) -0.0065(11) 0.0051(13)
N1 0.0299(15) 0.047(3) 0.0328(15) -0.0039(18) -0.0018(13) 0.0006(17)
O1 0.0443(14) 0.068(3) 0.0266(12) 0.0018(15) -0.0028(11) -0.0099(15)
O2 0.0391(13) 0.046(3) 0.0552(15) -0.0153(16) 0.0041(12) 0.0066(14)
S1 0.0314(5) 0.0484(9) 0.0339(5) -0.0052(5) 0.0000(4) -0.0041(5)

loop_
_atom_type_symbol
_atom_type_description
_atom_type_scat_dispersion_real
_atom_type_scat_dispersion_imag
_atom_type_scat_source
C C 0.0033 0.0016 'International Tables Vol C Tables 4.2.6.8 and 6.1.1.4'
H H 0.0000 0.0000 'International Tables Vol C Tables 4.2.6.8 and 6.1.1.4'
N N 0.0061 0.0033 'International Tables Vol C Tables 4.2.6.8 and 6.1.1.4'
O O 0.0106 0.0060 'International Tables Vol C Tables 4.2.6.8 and 6.1.1.4'
S S 0.1246 0.1234 'International Tables Vol C Tables 4.2.6.8 and 6.1.1.4'
F F 0.0171 0.0103 'International Tables Vol C Tables 4.2.6.8 and 6.1.1.4'
Cl Cl 0.1484 0.1585 'International Tables Vol C Tables 4.2.6.8 and 6.1.1.4'

loop_
_geom_angle_atom_site_label_1
_geom_angle_atom_site_label_2
_geom_angle_atom_site_label_3
_geom_angle
H1A C1 H1B 109.1
C2 C1 H1A 111.2
C2 C1 H1B 111.2
N1 C1 H1A 111.2
N1 C1 H1B 111.2
N1 C1 C2 102.9(3)
C1 C2 C3 109.8(4)
C5 C2 C1 122.5(4)
C5 C2 C3 127.5(3)
C2 C3 H3 109.8
C2 C3 C4 101.6(3)
C4 C3 H3 109.8
C12 C3 C2 114.7(4)
C12 C3 H3 109.8
C12 C3 C4 110.9(3)
C3 C4 H4A 111.2
C3 C4 H4B 111.2
H4A C4 H4B 109.1
N1 C4 C3 102.9(3)
N1 C4 H4A 111.2
N1 C4 H4B 111.2
C2 C5 C6 131.4(4)
C2 C5 F1 117.0(3)
F1 C5 C6 111.6(4)
C7 C6 C5 121.0(3)
C7 C6 C11 118.6(3)
C11 C6 C5 120.4(4)
C6 C7 H7 119.5
C8 C7 C6 121.1(3)
C8 C7 H7 119.5
C7 C8 H8 120.2
C7 C8 C9 119.5(4)
C9 C8 H8 120.2
C8 C9 Cl1 119.8(3)
C10 C9 C8 121.0(3)
C10 C9 Cl1 119.1(3)
C9 C10 H10 120.3
C9 C10 C11 119.4(3)
C11 C10 H10 120.3
C6 C11 H11 119.9
C10 C11 C6 120.2(4)
C10 C11 H11 119.9
C3 C12 H12 116.1
C13 C12 C3 127.8(3)
C13 C12 H12 116.1
C12 C13 C14 125.5(3)
C12 C13 C15 119.6(3)
C14 C13 C15 114.9(3)
C13 C14 H14A 109.5
C13 C14 H14B 109.5
C13 C14 H14C 109.5
H14A C14 H14B 109.5
H14A C14 H14C 109.5
H14B C14 H14C 109.5
C13 C15 H15A 109.5
C13 C15 H15B 109.5
C13 C15 H15C 109.5
H15A C15 H15B 109.5
H15A C15 H15C 109.5
H15B C15 H15C 109.5
C17 C16 S1 119.6(3)
C21 C16 C17 120.2(3)
C21 C16 S1 120.2(3)
C16 C17 H17 120.3
C18 C17 C16 119.3(4)
C18 C17 H17 120.3
C17 C18 H18 119.5
C19 C18 C17 121.0(4)
C19 C18 H18 119.5
C18 C19 C20 119.2(3)
C18 C19 C22 120.4(4)
C20 C19 C22 120.4(4)
C19 C20 H20 119.8
C21 C20 C19 120.5(4)
C21 C20 H20 119.8
C16 C21 C20 119.8(4)
C16 C21 H21 120.1
C20 C21 H21 120.1
C19 C22 H22A 109.5
C19 C22 H22B 109.5
C19 C22 H22C 109.5
H22A C22 H22B 109.5
H22A C22 H22C 109.5
H22B C22 H22C 109.5
C1 N1 C4 107.9(3)
C1 N1 S1 117.6(2)
C4 N1 S1 119.8(3)
N1 S1 C16 107.28(15)
O1 S1 C16 107.84(16)
O1 S1 N1 105.88(18)
O2 S1 C16 108.4(2)
O2 S1 N1 106.28(16)
O2 S1 O1 120.51(17)

loop_
_geom_bond_atom_site_label_1
_geom_bond_atom_site_label_2
_geom_bond_distance
C1 H1A 0.9900
C1 H1B 0.9900
C1 C2 1.511(4)
C1 N1 1.466(6)
C2 C3 1.522(6)
C2 C5 1.316(6)
C3 H3 1.0000
C3 C4 1.541(5)
C3 C12 1.510(4)
C4 H4A 0.9900
C4 H4B 0.9900
C4 N1 1.477(4)
C5 C6 1.466(5)
C5 F1 1.377(5)
C6 C7 1.383(5)
C6 C11 1.403(5)
C7 H7 0.9500
C7 C8 1.377(5)
C8 H8 0.9500
C8 C9 1.379(5)
C9 C10 1.371(6)
C9 Cl1 1.744(4)
C10 H10 0.9500
C10 C11 1.391(5)
C11 H11 0.9500
C12 H12 0.9500
C12 C13 1.313(4)
C13 C14 1.500(5)
C13 C15 1.521(4)
C14 H14A 0.9800
C14 H14B 0.9800
C14 H14C 0.9800
C15 H15A 0.9800
C15 H15B 0.9800
C15 H15C 0.9800
C16 C17 1.394(5)
C16 C21 1.386(5)
C16 S1 1.759(3)
C17 H17 0.9500
C17 C18 1.388(5)
C18 H18 0.9500
C18 C19 1.386(5)
C19 C20 1.390(6)
C19 C22 1.518(5)
C20 H20 0.9500
C20 C21 1.389(5)
C21 H21 0.9500
C22 H22A 0.9800
C22 H22B 0.9800
C22 H22C 0.9800
N1 S1 1.635(3)
O1 S1 1.438(3)
O2 S1 1.434(3)
